data_4080670
loop_
_publ_author_name
'Luo, Shao-Xiong'
'Wei, Lu'
'Zhang, Xin-Hai'
'Lim, Min Hwee'
'Lin, K. X. Vivian'
'Yeo, M. H. Valerie'
'Zhang, Wen-Hua'
'Liu, Zhi-Pan'
'Young, David J.'
'Hor, T. S. Andy'

_publ_section_title
;
 Enhanced Emission and Analyte Sensing by Cinchonine Iridium(III)
 Cyclometalated Complexes Bearing Bent Diphosphine Chelators
;
_journal_issue 10
_journal_name_full Organometallics
_journal_page_first 2908
_journal_paper_doi 10.1021/om400028n
_journal_volume 32
_journal_year 2013
_chemical_formula_moiety '4(C52 H36 F4 Ir N2 P2), 4(F6 P), 3(C2 N)'
_chemical_formula_sum 'C214 H144 F40 Ir4 N11 P12'
_chemical_formula_weight 4769.84
_space_group_IT_number 15
_symmetry_cell_setting monoclinic
_symmetry_space_group_name_Hall '-C 2yc'
_symmetry_space_group_name_H-M 'C 1 2/c 1'
_atom_sites_solution_hydrogens geom
_atom_sites_solution_primary direct
_atom_sites_solution_secondary difmap
_audit_creation_method SHELXL-97
_audit_update_record
;
2012-11-20 # Formatted by publCIF
;
_cell_angle_alpha 90.00
_cell_angle_beta 123.260(2)
_cell_angle_gamma 90.00
_cell_formula_units_Z 2
_cell_length_a 40.796(3)
_cell_length_b 10.3529(7)
_cell_length_c 29.270(2)
_cell_measurement_reflns_used 22442
_cell_measurement_temperature 296(2)
_cell_measurement_theta_max 28.25
_cell_measurement_theta_min 2.90
_cell_volume 10337.3(13)
_computing_cell_refinement 'ApexII (Bruker, 2011)'
_computing_data_collection 'ApexII (Bruker, 2011)'
_computing_data_reduction 'ApexII (Bruker, 2011)'
_computing_molecular_graphics 'Ortep3 (Farrugia, 1997)'
_computing_publication_material 'publCIF (Westrip, 2010)'
_computing_structure_refinement 'SHELXL-97 (Sheldrick, 2008)'
_computing_structure_solution 'SHELXS-97 (Sheldrick, 2008)'
_diffrn_ambient_temperature 296(2)
_diffrn_measured_fraction_theta_full 0.999
_diffrn_measured_fraction_theta_max 0.999
_diffrn_measurement_device_type 'Bruker ApexII'
_diffrn_measurement_method 'phi and omega scans'
_diffrn_radiation_monochromator graphite
_diffrn_radiation_source 'fine-focus sealed tube'
_diffrn_radiation_type MoK\a
_diffrn_radiation_wavelength 0.71073
_diffrn_reflns_av_R_equivalents 0.0365
_diffrn_reflns_av_sigmaI/netI 0.0264
_diffrn_reflns_limit_h_max 52
_diffrn_reflns_limit_h_min -50
_diffrn_reflns_limit_k_max 13
_diffrn_reflns_limit_k_min -13
_diffrn_reflns_limit_l_max 37
_diffrn_reflns_limit_l_min -38
_diffrn_reflns_number 64029
_diffrn_reflns_theta_full 27.50
_diffrn_reflns_theta_max 27.50
_diffrn_reflns_theta_min 2.34
_diffrn_standards_decay_% 0
_diffrn_standards_interval_count 0
_diffrn_standards_interval_time 0
_diffrn_standards_number 0
_exptl_absorpt_coefficient_mu 2.750
_exptl_absorpt_correction_T_max 0.7338
_exptl_absorpt_correction_T_min 0.4925
_exptl_absorpt_correction_type multi-scan
_exptl_absorpt_process_details 'SADABS, (Sheldrick 1996)'
_exptl_crystal_colour light-yellow
_exptl_crystal_density_diffrn 1.532
_exptl_crystal_density_method 'not measured'
_exptl_crystal_description platelet
_exptl_crystal_F_000 4706
_exptl_crystal_size_max 0.30
_exptl_crystal_size_mid 0.15
_exptl_crystal_size_min 0.12
_refine_diff_density_max 1.757
_refine_diff_density_min -0.835
_refine_diff_density_rms 0.124
_refine_ls_extinction_method none
_refine_ls_goodness_of_fit_ref 1.118
_refine_ls_hydrogen_treatment constr
_refine_ls_matrix_type full
_refine_ls_number_parameters 637
_refine_ls_number_reflns 11877
_refine_ls_number_restraints 2
_refine_ls_restrained_S_all 1.118
_refine_ls_R_factor_all 0.0468
_refine_ls_R_factor_gt 0.0350
_refine_ls_shift/su_max 0.001
_refine_ls_shift/su_mean 0.000
_refine_ls_structure_factor_coef Fsqd
_refine_ls_weighting_details 'calc w=1/[\s^2^(Fo^2^)+(0.0596P)^2^+34.7164P] where P=(Fo^2^+2Fc^2^)/3'
_refine_ls_weighting_scheme calc
_refine_ls_wR_factor_gt 0.1047
_refine_ls_wR_factor_ref 0.1146
_reflns_number_gt 9912
_reflns_number_total 11877
_reflns_threshold_expression >2sigma(I)
_cod_data_source_file om400028n_si_002.cif
_cod_data_source_block cpx10
_cod_original_cell_volume 10337.4(13)
_cod_original_sg_symbol_H-M C2/c
_cod_database_code 4080670

loop_
_symmetry_equiv_pos_as_xyz
'x, y, z'
'-x, y, -z+1/2'
'x+1/2, y+1/2, z'
'-x+1/2, y+1/2, -z+1/2'
'-x, -y, -z'
'x, -y, z-1/2'
'-x+1/2, -y+1/2, -z'
'x+1/2, -y+1/2, z-1/2'

loop_
_atom_site_label
_atom_site_type_symbol
_atom_site_fract_x
_atom_site_fract_y
_atom_site_fract_z
_atom_site_U_iso_or_equiv
_atom_site_adp_type
_atom_site_occupancy
_atom_site_symmetry_multiplicity
_atom_site_calc_flag
_atom_site_refinement_flags
Ir1 Ir 0.131669(4) 0.736549(14) 0.202377(7) 0.03050(7) Uani 1 1 d .
P1 P 0.12512(3) 0.81231(11) 0.27348(5) 0.0363(2) Uani 1 1 d .
P2 P 0.09228(3) 0.91821(10) 0.15395(5) 0.0324(2) Uani 1 1 d .
P3 P 0.06679(6) 0.2037(2) 0.41125(9) 0.0737(5) Uani 1 1 d .
F1 F 0.26994(9) 0.5281(3) 0.34458(16) 0.0796(11) Uani 1 1 d .
F2 F 0.16592(13) 0.2385(3) 0.27407(18) 0.0712(11) Uani 1 1 d .
F3 F 0.08424(12) 0.4744(4) 0.02084(14) 0.0796(11) Uani 1 1 d .
F4 F 0.20243(11) 0.6905(4) 0.09106(16) 0.0754(10) Uani 1 1 d .
F5 F 0.02958(19) 0.1852(9) 0.4127(3) 0.166(3) Uani 1 1 d .
F6 F 0.0939(2) 0.1486(8) 0.4691(3) 0.170(3) Uani 1 1 d .
F7 F 0.0710(3) 0.3426(7) 0.4316(3) 0.193(4) Uani 1 1 d .
F8 F 0.0392(2) 0.2651(6) 0.3520(3) 0.132(2) Uani 1 1 d .
F9 F 0.0996(2) 0.2190(9) 0.3999(4) 0.186(4) Uani 1 1 d .
F10 F 0.0564(3) 0.0715(6) 0.3836(4) 0.207(4) Uani 1 1 d .
N1 N 0.18682(9) 0.8196(3) 0.24541(14) 0.0320(7) Uani 1 1 d .
N2 N 0.08241(10) 0.6225(3) 0.15558(16) 0.0391(8) Uani 1 1 d .
N3 N 0.1938(4) 1.0166(15) 0.5056(6) 0.105(4) Uiso 0.50 1 d PD
N4 N 0.1805(11) 0.321(4) 0.3945(15) 0.129(11) Uiso 0.25 1 d PD
C1 C 0.16530(12) 0.5790(4) 0.24540(17) 0.0342(9) Uani 1 1 d .
C2 C 0.15224(15) 0.4533(4) 0.2438(2) 0.0442(11) Uani 1 1 d .
H2A H 0.1258 0.4330 0.2212 0.053 Uiso 1 1 calc R
C3 C 0.17901(16) 0.3604(4) 0.2759(2) 0.0502(12) Uani 1 1 d .
C4 C 0.21838(16) 0.3829(5) 0.3103(2) 0.0537(13) Uani 1 1 d .
H4A H 0.2357 0.3177 0.3320 0.064 Uiso 1 1 calc R
C5 C 0.23106(14) 0.5065(5) 0.3112(2) 0.0495(12) Uani 1 1 d .
C6 C 0.20600(13) 0.6061(4) 0.27960(19) 0.0389(10) Uani 1 1 d .
C7 C 0.21744(14) 0.7390(4) 0.2786(2) 0.0371(9) Uani 1 1 d .
C8 C 0.25561(15) 0.7860(5) 0.3070(2) 0.0522(13) Uani 1 1 d .
H8A H 0.2764 0.7311 0.3295 0.063 Uiso 1 1 calc R
C9 C 0.26268(15) 0.9133(6) 0.3021(2) 0.0566(14) Uani 1 1 d .
H9A H 0.2882 0.9443 0.3205 0.068 Uiso 1 1 calc R
C10 C 0.23187(15) 0.9940(5) 0.2699(2) 0.0512(12) Uani 1 1 d .
H10A H 0.2361 1.0808 0.2667 0.061 Uiso 1 1 calc R
C11 C 0.19464(13) 0.9448(4) 0.2426(2) 0.0417(10) Uani 1 1 d .
H11A H 0.1738 1.0003 0.2211 0.050 Uiso 1 1 calc R
C12 C 0.13911(12) 0.6777(4) 0.14140(18) 0.0336(9) Uani 1 1 d .
C13 C 0.17060(14) 0.7076(5) 0.1376(2) 0.0435(10) Uani 1 1 d .
H13A H 0.1908 0.7596 0.1639 0.052 Uiso 1 1 calc R
C14 C 0.17162(15) 0.6598(5) 0.0947(2) 0.0484(11) Uani 1 1 d .
C15 C 0.14296(17) 0.5812(5) 0.0549(2) 0.0554(13) Uani 1 1 d .
H15A H 0.1443 0.5498 0.0262 0.067 Uiso 1 1 calc R
C16 C 0.11243(17) 0.5518(5) 0.0600(2) 0.0525(13) Uani 1 1 d .
C17 C 0.10948(13) 0.5970(4) 0.10250(18) 0.0381(9) Uani 1 1 d .
C18 C 0.07800(13) 0.5666(4) 0.11034(19) 0.0391(10) Uani 1 1 d .
C19 C 0.04584(16) 0.4877(5) 0.0770(2) 0.0586(14) Uani 1 1 d .
H19A H 0.0429 0.4495 0.0462 0.070 Uiso 1 1 calc R
C20 C 0.01842(17) 0.4661(6) 0.0896(3) 0.0653(16) Uani 1 1 d .
H20A H -0.0029 0.4126 0.0675 0.078 Uiso 1 1 calc R
C21 C 0.02245(17) 0.5230(6) 0.1343(3) 0.0670(17) Uani 1 1 d .
H21A H 0.0040 0.5097 0.1430 0.080 Uiso 1 1 calc R
C22 C 0.05477(15) 0.6011(5) 0.1665(2) 0.0551(13) Uani 1 1 d .
H22A H 0.0575 0.6404 0.1970 0.066 Uiso 1 1 calc R
C23 C 0.10103(13) 0.9695(4) 0.25339(19) 0.0409(10) Uani 1 1 d .
C24 C 0.09692(18) 1.0456(6) 0.2895(2) 0.0587(14) Uani 1 1 d .
H24A H 0.1095 1.0215 0.3260 0.070 Uiso 1 1 calc R
C25 C 0.0743(2) 1.1561(6) 0.2712(3) 0.0712(18) Uani 1 1 d .
H25A H 0.0720 1.2067 0.2956 0.085 Uiso 1 1 calc R
C26 C 0.0553(2) 1.1921(6) 0.2174(3) 0.0670(17) Uani 1 1 d .
H26A H 0.0391 1.2643 0.2049 0.080 Uiso 1 1 calc R
C27 C 0.06032(16) 1.1207(5) 0.1818(2) 0.0531(13) Uani 1 1 d .
H27A H 0.0479 1.1465 0.1456 0.064 Uiso 1 1 calc R
C28 C 0.08378(13) 1.0102(4) 0.19963(19) 0.0394(10) Uani 1 1 d .
C29 C 0.09734(17) 0.7180(5) 0.2942(2) 0.0526(13) Uani 1 1 d .
C30 C 0.0672(3) 0.7664(8) 0.2971(5) 0.102(3) Uani 1 1 d .
H30A H 0.0600 0.8526 0.2886 0.123 Uiso 1 1 calc R
C31 C 0.0475(3) 0.6877(13) 0.3129(6) 0.161(6) Uani 1 1 d .
H31A H 0.0262 0.7201 0.3128 0.193 Uiso 1 1 calc R
C32 C 0.0591(4) 0.5642(12) 0.3282(6) 0.165(6) Uani 1 1 d .
H32A H 0.0472 0.5147 0.3418 0.197 Uiso 1 1 calc R
C33 C 0.0879(3) 0.5116(8) 0.3240(4) 0.114(3) Uani 1 1 d .
H33A H 0.0947 0.4251 0.3324 0.137 Uiso 1 1 calc R
C34 C 0.1068(2) 0.5885(6) 0.3070(3) 0.077(2) Uani 1 1 d .
H34A H 0.1265 0.5527 0.3040 0.092 Uiso 1 1 calc R
C35 C 0.17212(14) 0.8420(5) 0.33767(19) 0.0443(11) Uani 1 1 d .
C36 C 0.18919(17) 0.9626(6) 0.3491(2) 0.0617(15) Uani 1 1 d .
H36A H 0.1756 1.0311 0.3255 0.074 Uiso 1 1 calc R
C37 C 0.2263(2) 0.9831(10) 0.3951(3) 0.095(3) Uani 1 1 d .
H37A H 0.2375 1.0650 0.4027 0.114 Uiso 1 1 calc R
C38 C 0.2465(2) 0.8813(12) 0.4296(3) 0.105(3) Uani 1 1 d .
H38A H 0.2716 0.8939 0.4603 0.126 Uiso 1 1 calc R
C39 C 0.2298(3) 0.7636(10) 0.4189(3) 0.103(3) Uani 1 1 d .
H39A H 0.2435 0.6955 0.4426 0.123 Uiso 1 1 calc R
C40 C 0.1929(2) 0.7426(6) 0.3733(3) 0.0690(18) Uani 1 1 d .
H40A H 0.1818 0.6606 0.3665 0.083 Uiso 1 1 calc R
C41 C 0.04293(12) 0.8818(4) 0.09537(19) 0.0397(10) Uani 1 1 d .
C42 C 0.03607(15) 0.8550(5) 0.0443(2) 0.0483(11) Uani 1 1 d .
H42A H 0.0566 0.8586 0.0393 0.058 Uiso 1 1 calc R
C43 C -0.00113(17) 0.8229(6) 0.0010(2) 0.0606(15) Uani 1 1 d .
H43A H -0.0054 0.8058 -0.0331 0.073 Uiso 1 1 calc R
C44 C -0.03152(17) 0.8161(6) 0.0079(3) 0.0687(18) Uani 1 1 d .
H44A H -0.0564 0.7930 -0.0212 0.082 Uiso 1 1 calc R
C45 C -0.02539(17) 0.8436(8) 0.0584(3) 0.080(2) Uani 1 1 d .
H45A H -0.0462 0.8406 0.0631 0.095 Uiso 1 1 calc R
C46 C 0.01180(15) 0.8756(7) 0.1019(3) 0.0635(15) Uani 1 1 d .
H46A H 0.0160 0.8931 0.1359 0.076 Uiso 1 1 calc R
C47 C 0.11176(12) 1.0349(4) 0.12733(18) 0.0369(9) Uani 1 1 d .
C48 C 0.12162(14) 0.9917(5) 0.0918(2) 0.0460(11) Uani 1 1 d .
H48A H 0.1178 0.9054 0.0813 0.055 Uiso 1 1 calc R
C49 C 0.13709(16) 1.0755(6) 0.0717(2) 0.0567(13) Uani 1 1 d .
H49A H 0.1432 1.0458 0.0472 0.068 Uiso 1 1 calc R
C50 C 0.14356(16) 1.2034(6) 0.0878(2) 0.0586(14) Uani 1 1 d .
H50A H 0.1539 1.2597 0.0741 0.070 Uiso 1 1 calc R
C51 C 0.13494(17) 1.2466(5) 0.1236(3) 0.0546(14) Uani 1 1 d .
H51A H 0.1395 1.3326 0.1346 0.066 Uiso 1 1 calc R
C52 C 0.11927(14) 1.1632(5) 0.1441(2) 0.0476(11) Uani 1 1 d .
H52A H 0.1138 1.1934 0.1692 0.057 Uiso 1 1 calc R
C53 C 0.1533(7) 0.823(3) 0.4574(10) 0.141(8) Uiso 0.50 1 d PD
C54 C 0.1756(4) 0.9142(15) 0.4805(6) 0.076(4) Uiso 0.50 1 d PD
C55 C 0.1781(13) 0.440(4) 0.4527(19) 0.132(14) Uiso 0.25 1 d PD
C56 C 0.1939(15) 0.352(5) 0.4438(17) 0.150(17) Uiso 0.25 1 d PD

loop_
_atom_site_aniso_label
_atom_site_aniso_U_11
_atom_site_aniso_U_22
_atom_site_aniso_U_33
_atom_site_aniso_U_23
_atom_site_aniso_U_13
_atom_site_aniso_U_12
Ir1 0.02656(9) 0.02678(9) 0.03431(10) -0.00094(6) 0.01424(7) -0.00114(5)
P1 0.0385(6) 0.0343(5) 0.0369(6) 0.0027(4) 0.0213(5) -0.0008(4)
P2 0.0299(5) 0.0311(5) 0.0321(5) 0.0001(4) 0.0144(5) 0.0021(4)
P3 0.0712(11) 0.0775(11) 0.0869(13) 0.0102(10) 0.0526(11) 0.0020(9)
F1 0.0387(17) 0.067(2) 0.089(3) 0.0234(19) 0.0062(17) 0.0097(15)
F2 0.081(3) 0.0330(15) 0.081(3) 0.0124(14) 0.032(2) -0.0005(14)
F3 0.100(3) 0.078(2) 0.054(2) -0.0308(18) 0.037(2) -0.036(2)
F4 0.066(2) 0.104(3) 0.077(2) -0.015(2) 0.052(2) -0.006(2)
F5 0.123(5) 0.241(8) 0.178(6) -0.005(6) 0.110(5) -0.031(5)
F6 0.188(7) 0.209(8) 0.110(5) 0.070(5) 0.080(5) 0.065(6)
F7 0.259(9) 0.114(5) 0.146(6) -0.045(5) 0.073(6) -0.031(6)
F8 0.115(5) 0.136(5) 0.104(4) 0.028(3) 0.035(4) 0.002(3)
F9 0.101(5) 0.317(11) 0.168(7) 0.089(7) 0.091(5) 0.034(5)
F10 0.313(11) 0.085(4) 0.256(9) -0.025(5) 0.178(9) -0.001(6)
N1 0.0255(16) 0.0336(17) 0.0318(18) -0.0023(14) 0.0125(15) -0.0027(13)
N2 0.0305(18) 0.0307(17) 0.044(2) 0.0008(15) 0.0131(17) -0.0046(14)
C1 0.037(2) 0.0287(19) 0.035(2) 0.0005(16) 0.0192(19) 0.0016(16)
C2 0.045(3) 0.033(2) 0.047(3) -0.0005(19) 0.020(2) -0.0005(18)
C3 0.064(3) 0.030(2) 0.054(3) 0.004(2) 0.030(3) 0.003(2)
C4 0.053(3) 0.040(3) 0.058(3) 0.014(2) 0.024(3) 0.016(2)
C5 0.037(3) 0.048(3) 0.052(3) 0.008(2) 0.018(2) 0.010(2)
C6 0.038(2) 0.035(2) 0.041(2) 0.0022(18) 0.019(2) 0.0035(17)
C7 0.033(2) 0.037(2) 0.037(2) 0.0006(17) 0.017(2) 0.0023(16)
C8 0.034(2) 0.048(3) 0.058(3) -0.001(2) 0.015(2) 0.000(2)
C9 0.034(3) 0.060(3) 0.063(3) -0.006(3) 0.018(2) -0.011(2)
C10 0.046(3) 0.043(3) 0.059(3) -0.002(2) 0.025(3) -0.012(2)
C11 0.038(2) 0.035(2) 0.046(3) 0.0029(19) 0.019(2) -0.0044(18)
C12 0.034(2) 0.0286(19) 0.036(2) 0.0044(16) 0.0180(19) 0.0069(16)
C13 0.039(2) 0.043(2) 0.044(3) -0.002(2) 0.020(2) 0.002(2)
C14 0.048(3) 0.052(3) 0.051(3) 0.001(2) 0.030(2) 0.006(2)
C15 0.070(4) 0.056(3) 0.046(3) -0.002(2) 0.035(3) 0.005(3)
C16 0.067(3) 0.041(3) 0.039(3) -0.005(2) 0.022(3) -0.008(2)
C17 0.042(2) 0.029(2) 0.034(2) 0.0012(17) 0.015(2) 0.0029(17)
C18 0.035(2) 0.031(2) 0.038(2) 0.0012(17) 0.0118(19) 0.0000(17)
C19 0.056(3) 0.047(3) 0.055(3) -0.011(2) 0.019(3) -0.017(2)
C20 0.046(3) 0.055(3) 0.079(4) -0.012(3) 0.024(3) -0.021(3)
C21 0.046(3) 0.065(4) 0.086(5) -0.011(3) 0.034(3) -0.018(3)
C22 0.045(3) 0.056(3) 0.070(4) -0.011(3) 0.035(3) -0.012(2)
C23 0.042(2) 0.039(2) 0.043(3) -0.0020(19) 0.024(2) 0.0029(18)
C24 0.075(4) 0.057(3) 0.049(3) -0.003(2) 0.038(3) 0.009(3)
C25 0.092(5) 0.062(4) 0.075(4) -0.008(3) 0.056(4) 0.018(3)
C26 0.079(4) 0.058(3) 0.067(4) 0.006(3) 0.042(3) 0.031(3)
C27 0.056(3) 0.050(3) 0.049(3) 0.007(2) 0.026(3) 0.019(2)
C28 0.040(2) 0.037(2) 0.040(2) -0.0035(18) 0.021(2) 0.0032(18)
C29 0.055(3) 0.057(3) 0.059(3) 0.002(3) 0.039(3) -0.009(2)
C30 0.096(6) 0.089(5) 0.177(10) 0.041(5) 0.109(7) 0.020(4)
C31 0.145(10) 0.143(9) 0.290(17) 0.087(11) 0.181(12) 0.039(8)
C32 0.163(10) 0.133(9) 0.288(17) 0.067(10) 0.181(12) 0.001(8)
C33 0.155(9) 0.068(5) 0.182(10) 0.013(6) 0.133(9) -0.014(5)
C34 0.108(5) 0.052(3) 0.105(5) 0.004(3) 0.080(5) -0.012(3)
C35 0.044(3) 0.053(3) 0.034(2) 0.002(2) 0.020(2) 0.000(2)
C36 0.060(3) 0.070(4) 0.048(3) -0.006(3) 0.025(3) -0.015(3)
C37 0.077(5) 0.125(7) 0.072(5) -0.033(5) 0.034(4) -0.040(5)
C38 0.055(4) 0.171(10) 0.053(4) -0.008(5) 0.007(4) -0.006(5)
C39 0.079(6) 0.145(9) 0.054(5) 0.026(5) 0.018(4) 0.035(5)
C40 0.067(4) 0.077(4) 0.045(3) 0.011(3) 0.019(3) 0.011(3)
C41 0.031(2) 0.035(2) 0.040(2) 0.0014(18) 0.0113(19) 0.0027(17)
C42 0.045(3) 0.049(3) 0.041(3) -0.004(2) 0.017(2) 0.000(2)
C43 0.057(3) 0.053(3) 0.041(3) -0.009(2) 0.008(3) -0.002(3)
C44 0.040(3) 0.056(3) 0.064(4) -0.012(3) 0.000(3) 0.001(2)
C45 0.037(3) 0.096(5) 0.095(5) -0.009(4) 0.029(3) -0.006(3)
C46 0.040(3) 0.089(4) 0.057(3) -0.012(3) 0.024(3) -0.008(3)
C47 0.033(2) 0.037(2) 0.033(2) 0.0060(17) 0.0125(18) 0.0026(17)
C48 0.045(3) 0.043(2) 0.052(3) 0.006(2) 0.028(2) 0.004(2)
C49 0.050(3) 0.067(4) 0.059(3) 0.012(3) 0.033(3) 0.006(3)
C50 0.041(3) 0.065(3) 0.060(3) 0.018(3) 0.022(3) -0.007(2)
C51 0.047(3) 0.042(3) 0.058(3) 0.007(2) 0.019(3) -0.007(2)
C52 0.046(3) 0.040(2) 0.048(3) 0.004(2) 0.020(2) -0.002(2)

loop_
_atom_type_symbol
_atom_type_description
_atom_type_scat_dispersion_real
_atom_type_scat_dispersion_imag
_atom_type_scat_source
C C 0.0033 0.0016 'International Tables Vol C Tables 4.2.6.8 and 6.1.1.4'
H H 0.0000 0.0000 'International Tables Vol C Tables 4.2.6.8 and 6.1.1.4'
N N 0.0061 0.0033 'International Tables Vol C Tables 4.2.6.8 and 6.1.1.4'
F F 0.0171 0.0103 'International Tables Vol C Tables 4.2.6.8 and 6.1.1.4'
P P 0.1023 0.0942 'International Tables Vol C Tables 4.2.6.8 and 6.1.1.4'
Ir Ir -1.4442 7.9887 'International Tables Vol C Tables 4.2.6.8 and 6.1.1.4'

loop_
_geom_angle_atom_site_label_1
_geom_angle_atom_site_label_2
_geom_angle_atom_site_label_3
_geom_angle
C1 Ir1 C12 85.99(16)
C1 Ir1 N1 79.60(15)
C12 Ir1 N1 91.30(15)
C1 Ir1 N2 91.84(15)
C12 Ir1 N2 78.98(16)
N1 Ir1 N2 167.54(14)
C1 Ir1 P1 94.78(12)
C12 Ir1 P1 177.36(12)
N1 Ir1 P1 86.36(10)
N2 Ir1 P1 103.51(12)
C1 Ir1 P2 178.73(12)
C12 Ir1 P2 95.18(11)
N1 Ir1 P2 100.85(10)
N2 Ir1 P2 87.89(10)
P1 Ir1 P2 84.08(4)
C23 P1 C35 104.9(2)
C23 P1 C29 105.1(2)
C35 P1 C29 103.9(3)
C23 P1 Ir1 108.20(16)
C35 P1 Ir1 113.43(16)
C29 P1 Ir1 120.09(19)
C28 P2 C41 103.9(2)
C28 P2 C47 105.5(2)
C41 P2 C47 104.3(2)
C28 P2 Ir1 108.36(15)
C41 P2 Ir1 115.66(14)
C47 P2 Ir1 117.76(14)
F10 P3 F7 171.3(5)
F10 P3 F6 94.2(5)
F7 P3 F6 93.5(5)
F10 P3 F5 85.0(5)
F7 P3 F5 90.6(5)
F6 P3 F5 92.8(4)
F10 P3 F9 89.9(5)
F7 P3 F9 93.4(5)
F6 P3 F9 95.1(4)
F5 P3 F9 171.0(5)
F10 P3 F8 87.5(4)
F7 P3 F8 84.8(4)
F6 P3 F8 178.2(5)
F5 P3 F8 87.7(4)
F9 P3 F8 84.5(4)
C11 N1 C7 118.4(4)
C11 N1 Ir1 125.3(3)
C7 N1 Ir1 116.3(3)
C22 N2 C18 118.6(4)
C22 N2 Ir1 124.8(3)
C18 N2 Ir1 116.6(3)
C2 C1 C6 119.0(4)
C2 C1 Ir1 127.1(3)
C6 C1 Ir1 113.8(3)
C3 C2 C1 119.0(5)
C3 C2 H2A 120.5
C1 C2 H2A 120.5
F2 C3 C4 117.6(4)
F2 C3 C2 118.5(5)
C4 C3 C2 123.9(5)
C3 C4 C5 116.7(4)
C3 C4 H4A 121.6
C5 C4 H4A 121.6
F1 C5 C4 116.6(4)
F1 C5 C6 120.2(5)
C4 C5 C6 123.1(5)
C5 C6 C1 118.2(4)
C5 C6 C7 126.0(4)
C1 C6 C7 115.9(4)
N1 C7 C8 119.9(4)
N1 C7 C6 114.3(4)
C8 C7 C6 125.7(4)
C9 C8 C7 120.2(5)
C9 C8 H8A 119.9
C7 C8 H8A 119.9
C10 C9 C8 119.5(5)
C10 C9 H9A 120.2
C8 C9 H9A 120.2
C9 C10 C11 118.8(5)
C9 C10 H10A 120.6
C11 C10 H10A 120.6
N1 C11 C10 123.1(4)
N1 C11 H11A 118.4
C10 C11 H11A 118.4
C13 C12 C17 119.7(4)
C13 C12 Ir1 126.0(3)
C17 C12 Ir1 114.3(3)
C14 C13 C12 119.2(5)
C14 C13 H13A 120.4
C12 C13 H13A 120.4
F4 C14 C13 118.8(5)
F4 C14 C15 117.9(5)
C13 C14 C15 123.3(5)
C16 C15 C14 116.3(5)
C16 C15 H15A 121.9
C14 C15 H15A 121.9
F3 C16 C15 116.2(5)
F3 C16 C17 120.3(5)
C15 C16 C17 123.5(5)
C16 C17 C12 118.0(4)
C16 C17 C18 125.6(4)
C12 C17 C18 116.4(4)
N2 C18 C19 120.1(5)
N2 C18 C17 113.8(4)
C19 C18 C17 126.2(5)
C20 C19 C18 120.1(6)
C20 C19 H19A 119.9
C18 C19 H19A 119.9
C21 C20 C19 120.0(5)
C21 C20 H20A 120.0
C19 C20 H20A 120.0
C20 C21 C22 118.3(6)
C20 C21 H21A 120.8
C22 C21 H21A 120.8
N2 C22 C21 122.9(5)
N2 C22 H22A 118.6
C21 C22 H22A 118.6
C28 C23 C24 119.2(4)
C28 C23 P1 119.0(3)
C24 C23 P1 121.7(4)
C25 C24 C23 120.2(5)
C25 C24 H24A 119.9
C23 C24 H24A 119.9
C26 C25 C24 120.6(5)
C26 C25 H25A 119.7
C24 C25 H25A 119.7
C25 C26 C27 119.7(5)
C25 C26 H26A 120.2
C27 C26 H26A 120.2
C26 C27 C28 120.8(5)
C26 C27 H27A 119.6
C28 C27 H27A 119.6
C23 C28 C27 119.3(4)
C23 C28 P2 119.3(3)
C27 C28 P2 121.4(4)
C30 C29 C34 117.5(6)
C30 C29 P1 124.3(5)
C34 C29 P1 118.2(5)
C29 C30 C31 120.5(8)
C29 C30 H30A 119.8
C31 C30 H30A 119.8
C32 C31 C30 120.4(9)
C32 C31 H31A 119.8
C30 C31 H31A 119.8
C31 C32 C33 120.6(8)
C31 C32 H32A 119.7
C33 C32 H32A 119.7
C32 C33 C34 119.0(8)
C32 C33 H33A 120.5
C34 C33 H33A 120.5
C33 C34 C29 121.8(7)
C33 C34 H34A 119.1
C29 C34 H34A 119.1
C40 C35 C36 118.3(5)
C40 C35 P1 121.0(4)
C36 C35 P1 120.4(4)
C35 C36 C37 120.8(7)
C35 C36 H36A 119.6
C37 C36 H36A 119.6
C38 C37 C36 119.5(8)
C38 C37 H37A 120.3
C36 C37 H37A 120.3
C39 C38 C37 119.9(7)
C39 C38 H38A 120.1
C37 C38 H38A 120.1
C38 C39 C40 120.9(8)
C38 C39 H39A 119.5
C40 C39 H39A 119.5
C39 C40 C35 120.5(7)
C39 C40 H40A 119.7
C35 C40 H40A 119.7
C46 C41 C42 118.7(5)
C46 C41 P2 120.1(4)
C42 C41 P2 121.2(4)
C43 C42 C41 120.5(5)
C43 C42 H42A 119.7
C41 C42 H42A 119.7
C44 C43 C42 120.4(6)
C44 C43 H43A 119.8
C42 C43 H43A 119.8
C43 C44 C45 120.1(5)
C43 C44 H44A 120.0
C45 C44 H44A 120.0
C46 C45 C44 119.7(6)
C46 C45 H45A 120.2
C44 C45 H45A 120.2
C45 C46 C41 120.7(6)
C45 C46 H46A 119.7
C41 C46 H46A 119.7
C48 C47 C52 118.5(4)
C48 C47 P2 118.6(3)
C52 C47 P2 122.8(4)
C47 C48 C49 120.5(5)
C47 C48 H48A 119.7
C49 C48 H48A 119.7
C48 C49 C50 120.2(6)
C48 C49 H49A 119.9
C50 C49 H49A 119.9
C51 C50 C49 120.0(5)
C51 C50 H50A 120.0
C49 C50 H50A 120.0
C50 C51 C52 120.4(5)
C50 C51 H51A 119.8
C52 C51 H51A 119.8
C47 C52 C51 120.3(5)
C47 C52 H52A 119.8
C51 C52 H52A 119.8
C53 C54 N3 169(2)
C55 C56 N4 119(5)

loop_
_geom_bond_atom_site_label_1
_geom_bond_atom_site_label_2
_geom_bond_distance
Ir1 C1 2.058(4)
Ir1 C12 2.060(4)
Ir1 N1 2.069(3)
Ir1 N2 2.071(3)
Ir1 P1 2.3721(12)
Ir1 P2 2.3727(11)
P1 C23 1.824(5)
P1 C35 1.830(5)
P1 C29 1.832(5)
P2 C28 1.823(5)
P2 C41 1.830(4)
P2 C47 1.838(5)
P3 F10 1.527(7)
P3 F7 1.529(7)
P3 F6 1.537(6)
P3 F5 1.553(6)
P3 F9 1.555(6)
P3 F8 1.593(6)
F1 C5 1.349(6)
F2 C3 1.360(5)
F3 C16 1.354(6)
F4 C14 1.356(6)
N1 C11 1.348(5)
N1 C7 1.367(6)
N2 C22 1.348(6)
N2 C18 1.363(6)
N3 C54 1.272(19)
N4 C56 1.27(2)
C1 C2 1.397(6)
C1 C6 1.420(6)
C2 C3 1.369(7)
C2 H2A 0.9300
C3 C4 1.369(7)
C4 C5 1.376(7)
C4 H4A 0.9300
C5 C6 1.388(6)
C6 C7 1.459(6)
C7 C8 1.390(7)
C8 C9 1.373(7)
C8 H8A 0.9300
C9 C10 1.366(7)
C9 H9A 0.9300
C10 C11 1.369(6)
C10 H10A 0.9300
C11 H11A 0.9300
C12 C13 1.384(6)
C12 C17 1.395(6)
C13 C14 1.373(7)
C13 H13A 0.9300
C14 C15 1.375(7)
C15 C16 1.367(8)
C15 H15A 0.9300
C16 C17 1.394(7)
C17 C18 1.457(7)
C18 C19 1.391(6)
C19 C20 1.374(8)
C19 H19A 0.9300
C20 C21 1.360(9)
C20 H20A 0.9300
C21 C22 1.385(7)
C21 H21A 0.9300
C22 H22A 0.9300
C23 C28 1.391(6)
C23 C24 1.401(7)
C24 C25 1.380(8)
C24 H24A 0.9300
C25 C26 1.371(9)
C25 H25A 0.9300
C26 C27 1.382(8)
C26 H26A 0.9300
C27 C28 1.396(6)
C27 H27A 0.9300
C29 C30 1.373(9)
C29 C34 1.388(8)
C30 C31 1.388(11)
C30 H30A 0.9300
C31 C32 1.351(14)
C31 H31A 0.9300
C32 C33 1.360(13)
C32 H32A 0.9300
C33 C34 1.380(9)
C33 H33A 0.9300
C34 H34A 0.9300
C35 C40 1.377(8)
C35 C36 1.379(8)
C36 C37 1.383(9)
C36 H36A 0.9300
C37 C38 1.378(13)
C37 H37A 0.9300
C38 C39 1.346(13)
C38 H38A 0.9300
C39 C40 1.376(11)
C39 H39A 0.9300
C40 H40A 0.9300
C41 C46 1.386(7)
C41 C42 1.388(7)
C42 C43 1.382(7)
C42 H42A 0.9300
C43 C44 1.364(9)
C43 H43A 0.9300
C44 C45 1.387(10)
C44 H44A 0.9300
C45 C46 1.383(8)
C45 H45A 0.9300
C46 H46A 0.9300
C47 C48 1.379(7)
C47 C52 1.391(6)
C48 C49 1.380(7)
C48 H48A 0.9300
C49 C50 1.382(8)
C49 H49A 0.9300
C50 C51 1.350(9)
C50 H50A 0.9300
C51 C52 1.391(7)
C51 H51A 0.9300
C52 H52A 0.9300
C53 C54 1.22(2)
C55 C56 1.23(3)

loop_
_geom_torsion_atom_site_label_1
_geom_torsion_atom_site_label_2
_geom_torsion_atom_site_label_3
_geom_torsion_atom_site_label_4
_geom_torsion
C1 Ir1 P1 C23 172.8(2)
C12 Ir1 P1 C23 66(3)
N1 Ir1 P1 C23 93.58(19)
N2 Ir1 P1 C23 -94.14(19)
P2 Ir1 P1 C23 -7.74(16)
C1 Ir1 P1 C35 56.9(2)
C12 Ir1 P1 C35 -50(3)
N1 Ir1 P1 C35 -22.4(2)
N2 Ir1 P1 C35 149.9(2)
P2 Ir1 P1 C35 -123.69(18)
C1 Ir1 P1 C29 -66.7(3)
C12 Ir1 P1 C29 -174(3)
N1 Ir1 P1 C29 -146.0(2)
N2 Ir1 P1 C29 26.3(3)
P2 Ir1 P1 C29 112.7(2)
C1 Ir1 P2 C28 30(6)
C12 Ir1 P2 C28 -173.6(2)
N1 Ir1 P2 C28 -81.22(19)
N2 Ir1 P2 C28 107.7(2)
P1 Ir1 P2 C28 3.91(16)
C1 Ir1 P2 C41 -86(6)
C12 Ir1 P2 C41 70.3(2)
N1 Ir1 P2 C41 162.6(2)
N2 Ir1 P2 C41 -8.4(2)
P1 Ir1 P2 C41 -112.24(18)
C1 Ir1 P2 C47 149(6)
C12 Ir1 P2 C47 -54.0(2)
N1 Ir1 P2 C47 38.34(19)
N2 Ir1 P2 C47 -132.7(2)
P1 Ir1 P2 C47 123.48(17)
C1 Ir1 N1 C11 -179.7(4)
C12 Ir1 N1 C11 94.6(4)
N2 Ir1 N1 C11 133.1(6)
P1 Ir1 N1 C11 -84.1(4)
P2 Ir1 N1 C11 -0.9(4)
C1 Ir1 N1 C7 1.3(3)
C12 Ir1 N1 C7 -84.4(3)
N2 Ir1 N1 C7 -46.0(8)
P1 Ir1 N1 C7 96.8(3)
P2 Ir1 N1 C7 -179.9(3)
C1 Ir1 N2 C22 94.9(4)
C12 Ir1 N2 C22 -179.6(4)
N1 Ir1 N2 C22 141.1(6)
P1 Ir1 N2 C22 -0.5(4)
P2 Ir1 N2 C22 -83.9(4)
C1 Ir1 N2 C18 -85.6(3)
C12 Ir1 N2 C18 -0.1(3)
N1 Ir1 N2 C18 -39.4(8)
P1 Ir1 N2 C18 179.0(3)
P2 Ir1 N2 C18 95.6(3)
C12 Ir1 C1 C2 -88.0(4)
N1 Ir1 C1 C2 180.0(4)
N2 Ir1 C1 C2 -9.2(4)
P1 Ir1 C1 C2 94.6(4)
P2 Ir1 C1 C2 69(6)
C12 Ir1 C1 C6 91.7(3)
N1 Ir1 C1 C6 -0.4(3)
N2 Ir1 C1 C6 170.5(3)
P1 Ir1 C1 C6 -85.8(3)
P2 Ir1 C1 C6 -112(6)
C6 C1 C2 C3 1.0(7)
Ir1 C1 C2 C3 -179.4(4)
C1 C2 C3 F2 179.8(5)
C1 C2 C3 C4 0.4(8)
F2 C3 C4 C5 179.6(5)
C2 C3 C4 C5 -1.0(9)
C3 C4 C5 F1 -179.1(5)
C3 C4 C5 C6 0.2(9)
F1 C5 C6 C1 -179.6(5)
C4 C5 C6 C1 1.1(8)
F1 C5 C6 C7 -0.6(8)
C4 C5 C6 C7 -179.9(5)
C2 C1 C6 C5 -1.7(7)
Ir1 C1 C6 C5 178.6(4)
C2 C1 C6 C7 179.2(4)
Ir1 C1 C6 C7 -0.5(5)
C11 N1 C7 C8 -1.9(7)
Ir1 N1 C7 C8 177.2(4)
C11 N1 C7 C6 179.0(4)
Ir1 N1 C7 C6 -1.9(5)
C5 C6 C7 N1 -177.5(5)
C1 C6 C7 N1 1.5(6)
C5 C6 C7 C8 3.5(9)
C1 C6 C7 C8 -177.5(5)
N1 C7 C8 C9 0.2(8)
C6 C7 C8 C9 179.1(5)
C7 C8 C9 C10 1.4(9)
C8 C9 C10 C11 -1.1(9)
C7 N1 C11 C10 2.2(7)
Ir1 N1 C11 C10 -176.8(4)
C9 C10 C11 N1 -0.7(8)
C1 Ir1 C12 C13 -85.1(4)
N1 Ir1 C12 C13 -5.6(4)
N2 Ir1 C12 C13 -177.8(4)
P1 Ir1 C12 C13 22(3)
P2 Ir1 C12 C13 95.4(4)
C1 Ir1 C12 C17 92.6(3)
N1 Ir1 C12 C17 172.1(3)
N2 Ir1 C12 C17 0.0(3)
P1 Ir1 C12 C17 -160(2)
P2 Ir1 C12 C17 -86.9(3)
C17 C12 C13 C14 1.6(7)
Ir1 C12 C13 C14 179.3(4)
C12 C13 C14 F4 179.5(4)
C12 C13 C14 C15 -0.9(8)
F4 C14 C15 C16 179.7(5)
C13 C14 C15 C16 0.1(8)
C14 C15 C16 F3 180.0(5)
C14 C15 C16 C17 0.0(8)
F3 C16 C17 C12 -179.2(4)
C15 C16 C17 C12 0.8(7)
F3 C16 C17 C18 1.2(7)
C15 C16 C17 C18 -178.8(5)
C13 C12 C17 C16 -1.6(6)
Ir1 C12 C17 C16 -179.5(3)
C13 C12 C17 C18 178.0(4)
Ir1 C12 C17 C18 0.1(5)
C22 N2 C18 C19 -1.0(7)
Ir1 N2 C18 C19 179.5(4)
C22 N2 C18 C17 179.7(4)
Ir1 N2 C18 C17 0.2(5)
C16 C17 C18 N2 179.4(4)
C12 C17 C18 N2 -0.2(5)
C16 C17 C18 C19 0.2(8)
C12 C17 C18 C19 -179.4(5)
N2 C18 C19 C20 0.1(8)
C17 C18 C19 C20 179.3(5)
C18 C19 C20 C21 0.7(9)
C19 C20 C21 C22 -0.6(10)
C18 N2 C22 C21 1.1(8)
Ir1 N2 C22 C21 -179.4(5)
C20 C21 C22 N2 -0.3(10)
C35 P1 C23 C28 133.4(4)
C29 P1 C23 C28 -117.4(4)
Ir1 P1 C23 C28 12.1(4)
C35 P1 C23 C24 -51.4(5)
C29 P1 C23 C24 57.8(5)
Ir1 P1 C23 C24 -172.8(4)
C28 C23 C24 C25 3.3(8)
P1 C23 C24 C25 -171.8(5)
C23 C24 C25 C26 0.8(10)
C24 C25 C26 C27 -3.3(11)
C25 C26 C27 C28 1.7(10)
C24 C23 C28 C27 -4.8(7)
P1 C23 C28 C27 170.4(4)
C24 C23 C28 P2 175.2(4)
P1 C23 C28 P2 -9.5(5)
C26 C27 C28 C23 2.4(8)
C26 C27 C28 P2 -177.6(5)
C41 P2 C28 C23 125.7(4)
C47 P2 C28 C23 -124.8(4)
Ir1 P2 C28 C23 2.2(4)
C41 P2 C28 C27 -54.3(5)
C47 P2 C28 C27 55.2(5)
Ir1 P2 C28 C27 -177.8(4)
C23 P1 C29 C30 -4.9(8)
C35 P1 C29 C30 105.1(8)
Ir1 P1 C29 C30 -126.9(7)
C23 P1 C29 C34 174.2(5)
C35 P1 C29 C34 -75.9(6)
Ir1 P1 C29 C34 52.2(6)
C34 C29 C30 C31 0.5(16)
P1 C29 C30 C31 179.5(10)
C29 C30 C31 C32 4(2)
C30 C31 C32 C33 -6(3)
C31 C32 C33 C34 4(2)
C32 C33 C34 C29 0.1(16)
C30 C29 C34 C33 -2.3(13)
P1 C29 C34 C33 178.6(7)
C23 P1 C35 C40 159.9(5)
C29 P1 C35 C40 49.8(5)
Ir1 P1 C35 C40 -82.3(5)
C23 P1 C35 C36 -26.0(5)
C29 P1 C35 C36 -136.1(5)
Ir1 P1 C35 C36 91.8(5)
C40 C35 C36 C37 0.1(9)
P1 C35 C36 C37 -174.1(5)
C35 C36 C37 C38 0.6(11)
C36 C37 C38 C39 -1.1(14)
C37 C38 C39 C40 0.8(15)
C38 C39 C40 C35 0.0(14)
C36 C35 C40 C39 -0.4(10)
P1 C35 C40 C39 173.8(6)
C28 P2 C41 C46 -26.0(5)
C47 P2 C41 C46 -136.4(5)
Ir1 P2 C41 C46 92.6(4)
C28 P2 C41 C42 156.5(4)
C47 P2 C41 C42 46.2(4)
Ir1 P2 C41 C42 -84.8(4)
C46 C41 C42 C43 0.1(8)
P2 C41 C42 C43 177.5(4)
C41 C42 C43 C44 -0.5(8)
C42 C43 C44 C45 1.1(10)
C43 C44 C45 C46 -1.2(11)
C44 C45 C46 C41 0.7(11)
C42 C41 C46 C45 -0.1(9)
P2 C41 C46 C45 -177.7(5)
C28 P2 C47 C48 179.0(4)
C41 P2 C47 C48 -71.8(4)
Ir1 P2 C47 C48 58.0(4)
C28 P2 C47 C52 3.1(4)
C41 P2 C47 C52 112.3(4)
Ir1 P2 C47 C52 -117.9(4)
C52 C47 C48 C49 -2.6(7)
P2 C47 C48 C49 -178.7(4)
C47 C48 C49 C50 1.2(8)
C48 C49 C50 C51 0.3(9)
C49 C50 C51 C52 -0.4(9)
C48 C47 C52 C51 2.5(7)
P2 C47 C52 C51 178.4(4)
C50 C51 C52 C47 -1.0(8)
